data_4064450
loop_
_publ_author_name
'Ragaini, Fabio'
'Larici, Heros'
'Rimoldi, Martino'
'Caselli, Alessandro'
'Ferretti, Francesco'
'Macchi, Piero'
'Casati, Nicola'

_publ_section_title
;
 Mapping Palladium Reduction by Carbon Monoxide in a Catalytically
 Relevant System. A Novel Palladium(I) Dimer
;
_journal_issue 8
_journal_name_full Organometallics
_journal_page_first 2385
_journal_paper_doi 10.1021/om200118v
_journal_volume 30
_journal_year 2011
_chemical_formula_sum 'C26 H24 I2 N4 O2 Pd2'
_chemical_formula_weight 891.09
_chemical_name_systematic
;
 ?
;
_space_group_IT_number 14
_symmetry_space_group_name_Hall '-P 2ybc'
_symmetry_space_group_name_H-M 'P 1 21/c 1'
_atom_sites_solution_hydrogens geom
_atom_sites_solution_primary direct
_atom_sites_solution_secondary difmap
_audit_creation_date 2011-01-25T16:30:28-00:00
_audit_creation_method 'WinGX routine CIF_UPDATE'
_cell_angle_alpha 90
_cell_angle_beta 90.602(3)
_cell_angle_gamma 90
_cell_formula_units_Z 4
_cell_length_a 14.078(4)
_cell_length_b 10.466(3)
_cell_length_c 19.686(5)
_cell_measurement_temperature 293(2)
_cell_volume 2900.4(14)
_computing_structure_refinement 'SHELXL-97 (Sheldrick, 1997)'
_diffrn_ambient_temperature 293(2)
_diffrn_measured_fraction_theta_full 0.95
_diffrn_measured_fraction_theta_max 0.95
_diffrn_radiation_monochromator graphite
_diffrn_radiation_type MoK\a
_diffrn_radiation_wavelength 0.71069
_diffrn_reflns_av_R_equivalents 0.0528
_diffrn_reflns_av_unetI/netI 0.0513
_diffrn_reflns_limit_h_max 19
_diffrn_reflns_limit_h_min -19
_diffrn_reflns_limit_k_max 14
_diffrn_reflns_limit_k_min -13
_diffrn_reflns_limit_l_max 26
_diffrn_reflns_limit_l_min -25
_diffrn_reflns_number 25041
_diffrn_reflns_theta_full 29.28
_diffrn_reflns_theta_max 29.28
_diffrn_reflns_theta_min 2.07
_exptl_absorpt_coefficient_mu 3.398
_exptl_absorpt_correction_T_max 1.000
_exptl_absorpt_correction_T_min 0.565
_exptl_absorpt_correction_type empirical
_exptl_crystal_density_diffrn 2.041
_exptl_crystal_density_method 'not measured'
_exptl_crystal_F_000 1688
_exptl_crystal_size_max 0.2
_exptl_crystal_size_mid 0.15
_exptl_crystal_size_min 0.1
_refine_diff_density_max 1.059
_refine_diff_density_min -0.549
_refine_diff_density_rms 0.114
_refine_ls_extinction_method none
_refine_ls_goodness_of_fit_ref 1.015
_refine_ls_hydrogen_treatment constr
_refine_ls_matrix_type full
_refine_ls_number_parameters 325
_refine_ls_number_reflns 7353
_refine_ls_number_restraints 0
_refine_ls_restrained_S_all 1.015
_refine_ls_R_factor_all 0.0659
_refine_ls_R_factor_gt 0.0371
_refine_ls_shift/su_max 0.003
_refine_ls_shift/su_mean 0
_refine_ls_structure_factor_coef Fsqd
_refine_ls_weighting_details 'calc w=1/[\s^2^(Fo^2^)+(0.0400P)^2^+1.1627P] where P=(Fo^2^+2Fc^2^)/3'
_refine_ls_weighting_scheme calc
_refine_ls_wR_factor_gt 0.0852
_refine_ls_wR_factor_ref 0.0978
_reflns_number_gt 5018
_reflns_number_total 7353
_reflns_threshold_expression >2sigma(I)
_cod_data_source_file om200118v_si_002.cif
_cod_data_source_block 3e
_cod_database_code 4064450

loop_
_symmetry_equiv_pos_as_xyz
'x, y, z'
'-x, y+1/2, -z+1/2'
'-x, -y, -z'
'x, -y-1/2, z-1/2'

loop_
_atom_site_label
_atom_site_type_symbol
_atom_site_fract_x
_atom_site_fract_y
_atom_site_fract_z
_atom_site_U_iso_or_equiv
_atom_site_adp_type
_atom_site_occupancy
_atom_site_symmetry_multiplicity
_atom_site_calc_flag
_atom_site_refinement_flags
C2 C -0.6806(3) 0.7914(5) 0.4476(2) 0.0459(11) Uani 1 1 d .
C3 C -0.6782(4) 0.8562(5) 0.3865(2) 0.0572(14) Uani 1 1 d .
H3 H -0.6934 0.8139 0.3463 0.069 Uiso 1 1 calc R
C4 C -0.6541(4) 0.9799(6) 0.3851(2) 0.0635(15) Uani 1 1 d .
H4 H -0.6523 1.0235 0.344 0.076 Uiso 1 1 calc R
C7 C -0.5632(4) 1.2157(5) 0.6373(3) 0.0605(14) Uani 1 1 d .
H7 H -0.5461 1.3012 0.641 0.073 Uiso 1 1 calc R
C8 C -0.5667(4) 1.1400(5) 0.6940(2) 0.0569(14) Uani 1 1 d .
H8 H -0.5529 1.1738 0.7367 0.068 Uiso 1 1 calc R
C9 C -0.5911(3) 1.0131(4) 0.6870(2) 0.0458(11) Uani 1 1 d .
C11 C -0.6350(3) 0.9754(4) 0.5052(2) 0.0411(10) Uani 1 1 d .
C12 C -0.6318(4) 1.0429(5) 0.4451(2) 0.0557(13) Uani 1 1 d .
H12 H -0.6149 1.1288 0.4449 0.067 Uiso 1 1 calc R
C13 C -0.6094(3) 1.0363(4) 0.5708(2) 0.0399(10) Uani 1 1 d .
C14 C -0.5848(4) 1.1647(5) 0.5755(3) 0.0523(12) Uani 1 1 d .
H14 H -0.5832 1.2154 0.5367 0.063 Uiso 1 1 calc R
C15 C -0.7082(5) 0.6540(5) 0.4508(3) 0.0681(16) Uani 1 1 d .
H15A H -0.7058 0.6256 0.4972 0.102 Uiso 1 1 calc R
H15B H -0.665 0.6042 0.4242 0.102 Uiso 1 1 calc R
H15C H -0.7716 0.6438 0.4332 0.102 Uiso 1 1 calc R
C16 C -0.5935(5) 0.9255(5) 0.7471(2) 0.0757(18) Uani 1 1 d .
H16A H -0.6117 0.8414 0.7326 0.114 Uiso 1 1 calc R
H16B H -0.6387 0.9568 0.7793 0.114 Uiso 1 1 calc R
H16C H -0.5317 0.9222 0.7681 0.114 Uiso 1 1 calc R
C21 C -0.8102(4) 0.8178(4) 0.6085(2) 0.0493(12) Uani 1 1 d .
C22 C -0.6894(3) 0.6393(4) 0.6791(2) 0.0436(11) Uani 1 1 d .
C32 C -0.8158(4) 0.3556(5) 0.6333(3) 0.0654(16) Uani 1 1 d .
C33 C -0.8148(5) 0.2308(6) 0.6548(5) 0.099(3) Uani 1 1 d .
H33 H -0.7988 0.1663 0.6245 0.119 Uiso 1 1 calc R
C34 C -0.8364(6) 0.2008(7) 0.7187(5) 0.117(3) Uani 1 1 d .
H34 H -0.8366 0.1159 0.7326 0.14 Uiso 1 1 calc R
C37 C -0.9428(5) 0.6069(8) 0.8939(3) 0.089(2) Uani 1 1 d .
H37 H -0.9658 0.5932 0.9374 0.107 Uiso 1 1 calc R
C38 C -0.9330(4) 0.7285(7) 0.8696(3) 0.0752(18) Uani 1 1 d .
H38 H -0.9469 0.7987 0.8967 0.09 Uiso 1 1 calc R
C39 C -0.9018(4) 0.7448(5) 0.8036(3) 0.0580(13) Uani 1 1 d .
C41 C -0.8595(4) 0.4206(5) 0.7427(3) 0.0619(14) Uani 1 1 d .
C42 C -0.8584(5) 0.2961(7) 0.7638(4) 0.101(3) Uani 1 1 d .
H42 H -0.8726 0.2761 0.8086 0.121 Uiso 1 1 calc R
C43 C -0.8862(4) 0.5270(5) 0.7882(3) 0.0607(14) Uani 1 1 d .
C44 C -0.9185(5) 0.5056(7) 0.8539(3) 0.0798(19) Uani 1 1 d .
H44 H -0.9236 0.4227 0.8704 0.096 Uiso 1 1 calc R
C45 C -0.7904(5) 0.3921(6) 0.5628(3) 0.0805(19) Uani 1 1 d .
H45A H -0.7954 0.4831 0.5578 0.121 Uiso 1 1 calc R
H45B H -0.8331 0.3511 0.5313 0.121 Uiso 1 1 calc R
H45C H -0.7265 0.3658 0.5538 0.121 Uiso 1 1 calc R
C46 C -0.8901(5) 0.8751(5) 0.7739(3) 0.0740(17) Uani 1 1 d .
H46A H -0.8683 0.8678 0.728 0.111 Uiso 1 1 calc R
H46B H -0.8444 0.9222 0.8003 0.111 Uiso 1 1 calc R
H46C H -0.95 0.919 0.7742 0.111 Uiso 1 1 calc R
O21 O -0.8388(3) 0.9114(4) 0.5936(2) 0.0697(11) Uani 1 1 d .
O22 O -0.6560(3) 0.5852(4) 0.72467(16) 0.0668(10) Uani 1 1 d .
Pd1 Pd -0.66665(2) 0.75107(3) 0.604382(15) 0.03847(10) Uani 1 1 d .
Pd2 Pd -0.82972(3) 0.65103(3) 0.647590(17) 0.04287(10) Uani 1 1 d .
I1 I -0.49809(3) 0.63123(3) 0.590159(17) 0.05781(11) Uani 1 1 d .
I2 I -0.99961(3) 0.64575(3) 0.582769(18) 0.06073(12) Uani 1 1 d .
N1 N -0.6594(3) 0.8507(3) 0.50638(16) 0.0395(8) Uani 1 1 d .
N10 N -0.6133(3) 0.9632(3) 0.62619(17) 0.0408(8) Uani 1 1 d .
N40 N -0.8790(3) 0.6451(4) 0.7636(2) 0.0488(10) Uani 1 1 d .
N31 N -0.8365(3) 0.4487(4) 0.6775(2) 0.0509(10) Uani 1 1 d .

loop_
_atom_site_aniso_label
_atom_site_aniso_U_11
_atom_site_aniso_U_22
_atom_site_aniso_U_33
_atom_site_aniso_U_23
_atom_site_aniso_U_13
_atom_site_aniso_U_12
C2 0.053(3) 0.050(3) 0.034(2) -0.0004(19) -0.0014(19) 0.001(2)
C3 0.067(3) 0.075(4) 0.029(2) 0.000(2) 0.001(2) 0.001(3)
C4 0.080(4) 0.080(4) 0.031(2) 0.018(2) -0.003(2) -0.006(3)
C7 0.077(4) 0.040(3) 0.065(3) 0.005(2) -0.005(3) -0.016(3)
C8 0.077(4) 0.047(3) 0.047(3) -0.008(2) -0.011(3) -0.011(3)
C9 0.057(3) 0.044(3) 0.037(2) 0.0014(19) -0.006(2) -0.007(2)
C11 0.043(3) 0.048(3) 0.032(2) 0.0050(18) 0.0013(18) 0.001(2)
C12 0.066(3) 0.057(3) 0.044(3) 0.015(2) 0.001(2) -0.006(3)
C13 0.040(2) 0.041(3) 0.038(2) 0.0056(18) 0.0003(18) 0.001(2)
C14 0.058(3) 0.047(3) 0.051(3) 0.011(2) 0.000(2) -0.008(2)
C15 0.101(5) 0.062(4) 0.041(3) -0.010(2) -0.013(3) 0.002(3)
C16 0.128(6) 0.061(4) 0.037(3) 0.004(2) -0.021(3) -0.012(4)
C21 0.083(4) 0.020(2) 0.045(2) 0.0015(18) 0.006(2) -0.006(2)
C22 0.052(3) 0.049(3) 0.030(2) 0.0036(19) 0.0021(19) -0.011(2)
C32 0.056(3) 0.036(3) 0.104(5) -0.006(3) 0.007(3) -0.002(2)
C33 0.072(5) 0.039(3) 0.187(9) -0.008(4) 0.038(5) 0.001(3)
C34 0.122(7) 0.047(4) 0.183(9) 0.042(5) 0.063(6) 0.001(4)
C37 0.104(6) 0.107(6) 0.057(4) 0.007(4) 0.017(4) -0.024(5)
C38 0.072(4) 0.099(5) 0.054(3) -0.008(3) 0.015(3) -0.020(4)
C39 0.049(3) 0.072(4) 0.053(3) -0.002(3) 0.008(2) 0.002(3)
C41 0.047(3) 0.050(3) 0.089(4) 0.022(3) 0.006(3) -0.007(3)
C42 0.104(6) 0.063(4) 0.136(7) 0.041(4) 0.044(5) 0.003(4)
C43 0.057(3) 0.063(4) 0.062(3) 0.011(3) 0.005(3) -0.018(3)
C44 0.086(5) 0.081(4) 0.073(4) 0.030(4) 0.008(3) -0.024(4)
C45 0.100(5) 0.063(4) 0.078(4) -0.027(3) -0.009(4) 0.014(4)
C46 0.085(4) 0.053(3) 0.084(4) -0.008(3) 0.017(3) 0.011(3)
O21 0.062(2) 0.050(2) 0.097(3) 0.010(2) 0.009(2) 0.010(2)
O22 0.064(2) 0.096(3) 0.0395(18) 0.0231(19) -0.0041(16) -0.009(2)
Pd1 0.0487(2) 0.0389(2) 0.02781(14) 0.00311(13) 0.00108(13) -0.00200(15)
Pd2 0.0494(2) 0.03431(19) 0.04491(19) 0.00014(14) 0.00308(15) -0.00167(16)
I1 0.0630(2) 0.0575(2) 0.05313(19) 0.01767(15) 0.01174(16) 0.01425(17)
I2 0.0578(2) 0.0614(2) 0.0628(2) -0.01379(17) -0.00849(16) 0.00404(18)
N1 0.045(2) 0.048(2) 0.0251(15) 0.0001(15) 0.0004(14) 0.0042(18)
N10 0.051(2) 0.037(2) 0.0341(17) 0.0015(15) -0.0027(16) -0.0040(17)
N40 0.047(2) 0.050(2) 0.049(2) 0.0072(18) 0.0055(18) -0.0050(19)
N31 0.049(2) 0.034(2) 0.070(3) 0.0032(19) -0.003(2) -0.0080(18)

loop_
_atom_type_symbol
_atom_type_description
_atom_type_scat_dispersion_real
_atom_type_scat_dispersion_imag
_atom_type_scat_source
C C 0.0033 0.0016 'International Tables Vol C Tables 4.2.6.8 and 6.1.1.4'
H H 0 0 'International Tables Vol C Tables 4.2.6.8 and 6.1.1.4'
N N 0.0061 0.0033 'International Tables Vol C Tables 4.2.6.8 and 6.1.1.4'
O O 0.0106 0.006 'International Tables Vol C Tables 4.2.6.8 and 6.1.1.4'
Pd Pd -0.9988 1.0072 'International Tables Vol C Tables 4.2.6.8 and 6.1.1.4'
I I -0.4742 1.8119 'International Tables Vol C Tables 4.2.6.8 and 6.1.1.4'

loop_
_geom_angle_atom_site_label_1
_geom_angle_atom_site_label_2
_geom_angle_atom_site_label_3
_geom_angle
N1 C2 C3 121.1(5)
N1 C2 C15 117.6(4)
C3 C2 C15 121.3(4)
C4 C3 C2 120.0(5)
C3 C4 C12 119.9(4)
C14 C7 C8 119.5(5)
C7 C8 C9 119.1(4)
N10 C9 C8 121.4(4)
N10 C9 C16 117.4(4)
C8 C9 C16 121.2(4)
N1 C11 C12 121.4(4)
N1 C11 C13 117.4(4)
C12 C11 C13 121.2(4)
C11 C12 C4 118.6(5)
N10 C13 C14 120.7(4)
N10 C13 C11 117.0(4)
C14 C13 C11 122.2(4)
C7 C14 C13 119.5(4)
O21 C21 Pd2 149.4(5)
O21 C21 Pd1 128.6(4)
Pd2 C21 Pd1 81.86(19)
O22 C22 Pd1 145.8(4)
O22 C22 Pd2 129.9(4)
Pd1 C22 Pd2 84.29(18)
N31 C32 C33 119.5(6)
N31 C32 C45 118.4(5)
C33 C32 C45 122.1(6)
C34 C33 C32 120.8(7)
C33 C34 C42 119.6(6)
C44 C37 C38 119.5(6)
C37 C38 C39 118.5(6)
N40 C39 C38 122.1(5)
N40 C39 C46 116.8(4)
C38 C39 C46 121.1(5)
N31 C41 C42 119.4(6)
N31 C41 C43 118.2(4)
C42 C41 C43 122.3(6)
C41 C42 C34 119.8(7)
N40 C43 C44 120.8(6)
N40 C43 C41 117.2(4)
C44 C43 C41 121.9(5)
C37 C44 C43 119.8(6)
C22 Pd1 C21 90.25(19)
C22 Pd1 N1 167.77(16)
C21 Pd1 N1 86.04(15)
C22 Pd1 N10 119.19(15)
C21 Pd1 N10 89.17(15)
N1 Pd1 N10 72.46(12)
C22 Pd1 Pd2 50.39(14)
C21 Pd1 Pd2 45.61(12)
N1 Pd1 Pd2 120.91(10)
N10 Pd1 Pd2 125.37(9)
C22 Pd1 I1 87.14(15)
C21 Pd1 I1 170.46(12)
N1 Pd1 I1 94.62(9)
N10 Pd1 I1 100.11(9)
Pd2 Pd1 I1 127.60(2)
C21 Pd2 C22 91.9(2)
C21 Pd2 N31 169.97(18)
C22 Pd2 N31 84.64(16)
C21 Pd2 N40 116.62(16)
C22 Pd2 N40 89.90(15)
N31 Pd2 N40 72.88(15)
C21 Pd2 Pd1 52.53(17)
C22 Pd2 Pd1 45.32(12)
N31 Pd2 Pd1 120.16(11)
N40 Pd2 Pd1 124.94(10)
C21 Pd2 I2 87.65(17)
C22 Pd2 I2 168.32(12)
N31 Pd2 I2 93.80(10)
N40 Pd2 I2 100.72(10)
Pd1 Pd2 I2 128.16(2)
C2 N1 C11 119.0(4)
C2 N1 Pd1 121.7(3)
C11 N1 Pd1 119.2(3)
C13 N10 C9 119.7(4)
C13 N10 Pd1 113.7(3)
C9 N10 Pd1 126.5(3)
C43 N40 C39 119.2(4)
C43 N40 Pd2 113.2(3)
C39 N40 Pd2 127.6(3)
C32 N31 C41 120.8(5)
C32 N31 Pd2 121.0(4)
C41 N31 Pd2 118.2(3)

loop_
_geom_bond_atom_site_label_1
_geom_bond_atom_site_label_2
_geom_bond_distance
C2 N1 1.344(5)
C2 C3 1.381(6)
C2 C15 1.491(7)
C3 C4 1.339(7)
C4 C12 1.386(7)
C7 C14 1.359(7)
C7 C8 1.371(7)
C8 C9 1.378(6)
C9 N10 1.340(5)
C9 C16 1.498(6)
C11 N1 1.351(6)
C11 C12 1.378(6)
C11 C13 1.481(6)
C13 N10 1.335(5)
C13 C14 1.391(6)
C21 O21 1.099(5)
C21 Pd2 1.928(4)
C21 Pd1 2.141(6)
C22 O22 1.157(5)
C22 Pd1 1.908(4)
C22 Pd2 2.067(5)
C32 N31 1.340(7)
C32 C33 1.373(8)
C32 C45 1.486(8)
C33 C34 1.335(10)
C34 C42 1.372(11)
C37 C44 1.366(9)
C37 C38 1.368(9)
C38 C39 1.387(7)
C39 N40 1.348(6)
C39 C46 1.493(8)
C41 N31 1.358(7)
C41 C42 1.368(8)
C41 C43 1.480(8)
C43 N40 1.331(6)
C43 C44 1.393(8)
Pd1 N1 2.196(3)
Pd1 N10 2.381(4)
Pd1 Pd2 2.6704(7)
Pd1 I1 2.7012(8)
Pd2 N31 2.201(4)
Pd2 N40 2.395(4)
Pd2 I2 2.6996(8)
